data_1516776
loop_
_publ_author_name
'Wright, Nathan E.'
'ElSohly, Adel M.'
'Snyder, Scott A.'

_publ_section_title
;
 Syntheses of Cyclotriveratrylene Analogues and Their Long Elusive
 Triketone Congeners.
;
_journal_issue 14
_journal_name_full 'Organic letters'
_journal_page_first 3644
_journal_paper_doi 10.1021/ol501284s
_journal_volume 16
_journal_year 2014
_chemical_formula_sum 'C27 H26 O8'
_chemical_formula_weight 478.48
_chemical_name_systematic
; 
 ? 
;
_space_group_crystal_system monoclinic
_space_group_IT_number 14
_space_group_name_Hall '-P 2yn'
_space_group_name_H-M_alt 'P 1 21/n 1'
_symmetry_space_group_name_Hall '-P 2yn'
_symmetry_space_group_name_H-M 'P 1 21/n 1'
_atom_sites_solution_hydrogens geom
_audit_creation_method SHELXL-2013
_cell_angle_alpha 90
_cell_angle_beta 96.2678(16)
_cell_angle_gamma 90
_cell_formula_units_Z 4
_cell_length_a 12.7447(14)
_cell_length_b 11.7233(13)
_cell_length_c 15.8897(18)
_cell_measurement_reflns_used 9846
_cell_measurement_temperature 130(2)
_cell_measurement_theta_max 32.89
_cell_measurement_theta_min 2.37
_cell_volume 2359.9(5)
_computing_cell_refinement 'Bruker SAINT'
_computing_data_collection 'Bruker APEX2'
_computing_data_reduction 'Bruker SAINT'
_computing_molecular_graphics 'Bruker SHELXTL'
_computing_publication_material 'Bruker SHELXTL'
_computing_structure_refinement 'SHELXL-2013 (Sheldrick, 2013)'
_computing_structure_solution 'SHELXS-97 (Sheldrick 2008)'
_diffrn_ambient_temperature 130(2)
_diffrn_measured_fraction_theta_full 1.000
_diffrn_measured_fraction_theta_max 0.957
_diffrn_measurement_device_type 'Bruker APEX-II CCD'
_diffrn_measurement_method '\f and \w scans'
_diffrn_radiation_type MoK\a
_diffrn_radiation_wavelength 0.71073
_diffrn_reflns_av_R_equivalents 0.0419
_diffrn_reflns_av_unetI/netI 0.0290
_diffrn_reflns_Laue_measured_fraction_full 1.000
_diffrn_reflns_Laue_measured_fraction_max 0.957
_diffrn_reflns_limit_h_max 19
_diffrn_reflns_limit_h_min -19
_diffrn_reflns_limit_k_max 17
_diffrn_reflns_limit_k_min -17
_diffrn_reflns_limit_l_max 23
_diffrn_reflns_limit_l_min -23
_diffrn_reflns_number 41391
_diffrn_reflns_point_group_measured_fraction_full 1.000
_diffrn_reflns_point_group_measured_fraction_max 0.957
_diffrn_reflns_theta_full 25.242
_diffrn_reflns_theta_max 33.025
_diffrn_reflns_theta_min 1.948
_exptl_absorpt_coefficient_mu 0.099
_exptl_absorpt_correction_T_max 0.7465
_exptl_absorpt_correction_T_min 0.5926
_exptl_absorpt_correction_type empirical
_exptl_absorpt_process_details sadabs
_exptl_crystal_colour colorless
_exptl_crystal_density_diffrn 1.347
_exptl_crystal_description block
_exptl_crystal_F_000 1008
_exptl_crystal_size_max 0.310
_exptl_crystal_size_mid 0.170
_exptl_crystal_size_min 0.100
_refine_diff_density_max 0.542
_refine_diff_density_min -0.203
_refine_diff_density_rms 0.062
_refine_ls_extinction_method none
_refine_ls_goodness_of_fit_ref 1.038
_refine_ls_hydrogen_treatment constr
_refine_ls_matrix_type full
_refine_ls_number_parameters 322
_refine_ls_number_reflns 8535
_refine_ls_number_restraints 0
_refine_ls_restrained_S_all 1.038
_refine_ls_R_factor_all 0.0541
_refine_ls_R_factor_gt 0.0446
_refine_ls_shift/su_max 0.001
_refine_ls_shift/su_mean 0.000
_refine_ls_structure_factor_coef Fsqd
_refine_ls_weighting_details 'w=1/[\s^2^(Fo^2^)+(0.0783P)^2^+0.5065P] where P=(Fo^2^+2Fc^2^)/3'
_refine_ls_weighting_scheme calc
_refine_ls_wR_factor_gt 0.1227
_refine_ls_wR_factor_ref 0.1316
_reflns_Friedel_coverage 0.000
_reflns_number_gt 7112
_reflns_number_total 8535
_reflns_threshold_expression 'I > 2\s(I)'
_cod_data_source_file ol501284s_si_003.cif
_cod_data_source_block s
_cod_depositor_comments 'Adding full bibliography for 1516775--1516777.cif.'
_cod_database_code 1516776
_shelx_space_group_comment
; 
The symmetry employed for this shelxl refinement is uniquely defined 
by the following loop, which should always be used as a source of 
symmetry information in preference to the above space-group names. 
They are only intended as comments. 
;
_shelx_estimated_absorpt_t_min 0.970
_shelx_estimated_absorpt_t_max 0.990
_shelxl_version_number 2013-4

loop_
_space_group_symop_operation_xyz
'x, y, z'
'-x+1/2, y+1/2, -z+1/2'
'-x, -y, -z'
'x-1/2, -y-1/2, z-1/2'

loop_
_atom_site_label
_atom_site_type_symbol
_atom_site_fract_x
_atom_site_fract_y
_atom_site_fract_z
_atom_site_U_iso_or_equiv
_atom_site_adp_type
_atom_site_occupancy
_atom_site_site_symmetry_order
_atom_site_calc_flag
_atom_site_refinement_flags_posn
_atom_site_refinement_flags_adp
O1 O 0.69631(6) 0.22430(8) 0.45966(5) 0.02623(17) Uani 1 1 d . .
O2 O 0.41323(5) 0.18017(7) 0.23515(5) 0.02614(16) Uani 1 1 d . .
O3 O 0.71696(5) 0.00974(7) 0.12314(4) 0.02054(14) Uani 1 1 d . .
O4 O 0.86000(5) -0.04834(6) 0.29678(4) 0.01914(14) Uani 1 1 d . .
O5 O 1.11385(6) 0.01353(7) 0.06782(5) 0.02602(16) Uani 1 1 d . .
O6 O 1.01758(6) 0.37905(6) 0.16337(5) 0.02274(15) Uani 1 1 d . .
O7 O 1.18895(5) 0.22564(7) 0.48038(5) 0.02256(15) Uani 1 1 d . .
O8 O 0.84813(5) 0.09008(7) 0.54544(4) 0.01999(14) Uani 1 1 d . .
C1 C 0.74666(7) 0.18964(8) 0.40368(5) 0.01584(16) Uani 1 1 d . .
C2 C 0.68717(6) 0.15109(7) 0.32129(5) 0.01408(15) Uani 1 1 d . .
C3 C 0.58028(7) 0.17990(8) 0.31073(6) 0.01678(16) Uani 1 1 d . .
H3A H 0.5503 0.2193 0.3545 0.020 Uiso 1 1 calc R U
C4 C 0.51732(7) 0.15144(8) 0.23665(6) 0.01774(16) Uani 1 1 d . .
C5 C 0.34185(8) 0.13771(12) 0.16678(8) 0.0324(2) Uani 1 1 d . .
H5A H 0.2692 0.1546 0.1775 0.049 Uiso 1 1 calc R U
H5B H 0.3508 0.0550 0.1621 0.049 Uiso 1 1 calc R U
H5C H 0.3566 0.1744 0.1139 0.049 Uiso 1 1 calc R U
C6 C 0.56061(7) 0.09741(8) 0.17024(6) 0.01732(16) Uani 1 1 d . .
H6A H 0.5184 0.0809 0.1186 0.021 Uiso 1 1 calc R U
C7 C 0.66733(7) 0.06820(7) 0.18150(5) 0.01486(15) Uani 1 1 d . .
C8 C 0.66288(8) -0.00889(8) 0.04066(6) 0.01998(17) Uani 1 1 d . .
H8A H 0.7105 -0.0465 0.0049 0.030 Uiso 1 1 calc R U
H8B H 0.6400 0.0645 0.0154 0.030 Uiso 1 1 calc R U
H8C H 0.6011 -0.0574 0.0451 0.030 Uiso 1 1 calc R U
C9 C 0.73161(6) 0.09262(7) 0.25696(5) 0.01342(15) Uani 1 1 d . .
C10 C 0.84154(7) 0.04268(7) 0.26158(5) 0.01348(15) Uani 1 1 d . .
C11 C 0.92051(6) 0.09916(7) 0.21209(5) 0.01334(15) Uani 1 1 d . .
C12 C 0.97871(7) 0.02657(8) 0.16481(5) 0.01593(16) Uani 1 1 d . .
H12A H 0.9689 -0.0537 0.1662 0.019 Uiso 1 1 calc R U
C13 C 1.05095(7) 0.07437(8) 0.11588(6) 0.01751(16) Uani 1 1 d . .
C14 C 1.10968(10) -0.10791(10) 0.07470(8) 0.0303(2) Uani 1 1 d . .
H14A H 1.1601 -0.1422 0.0397 0.045 Uiso 1 1 calc R U
H14B H 1.0383 -0.1345 0.0552 0.045 Uiso 1 1 calc R U
H14C H 1.1279 -0.1303 0.1339 0.045 Uiso 1 1 calc R U
C15 C 1.06368(7) 0.19273(8) 0.11209(6) 0.01764(16) Uani 1 1 d . .
H15A H 1.1109 0.2249 0.0763 0.021 Uiso 1 1 calc R U
C16 C 1.00672(7) 0.26287(8) 0.16103(5) 0.01530(15) Uani 1 1 d . .
C17 C 1.08668(12) 0.42917(10) 0.10942(10) 0.0403(3) Uani 1 1 d . .
H17A H 1.0871 0.5122 0.1169 0.060 Uiso 1 1 calc R U
H17B H 1.0624 0.4106 0.0504 0.060 Uiso 1 1 calc R U
H17C H 1.1582 0.3993 0.1238 0.060 Uiso 1 1 calc R U
C18 C 0.93425(6) 0.21730(7) 0.21298(5) 0.01308(14) Uani 1 1 d . .
C19 C 0.88828(7) 0.29200(7) 0.27766(5) 0.01461(15) Uani 1 1 d . .
H19A H 0.8102 0.2893 0.2691 0.018 Uiso 1 1 calc R U
H19B H 0.9110 0.3721 0.2718 0.018 Uiso 1 1 calc R U
C20 C 0.92838(7) 0.24640(7) 0.36499(5) 0.01391(15) Uani 1 1 d . .
C21 C 1.03636(7) 0.25851(8) 0.38918(5) 0.01608(16) Uani 1 1 d . .
H21A H 1.0789 0.2983 0.3534 0.019 Uiso 1 1 calc R U
C22 C 1.08237(7) 0.21287(8) 0.46528(6) 0.01614(16) Uani 1 1 d . .
C23 C 1.24236(8) 0.17098(10) 0.55366(7) 0.0258(2) Uani 1 1 d . .
H23A H 1.3185 0.1843 0.5555 0.039 Uiso 1 1 calc R U
H23B H 1.2283 0.0888 0.5508 0.039 Uiso 1 1 calc R U
H23C H 1.2168 0.2025 0.6048 0.039 Uiso 1 1 calc R U
C24 C 1.02126(7) 0.15656(8) 0.52026(5) 0.01589(16) Uani 1 1 d . .
H24A H 1.0527 0.1262 0.5724 0.019 Uiso 1 1 calc R U
C25 C 0.91315(7) 0.14596(7) 0.49676(5) 0.01467(15) Uani 1 1 d . .
C26 C 0.89296(8) 0.04854(9) 0.62664(6) 0.02075(18) Uani 1 1 d . .
H26A H 0.8383 0.0094 0.6546 0.031 Uiso 1 1 calc R U
H26B H 0.9208 0.1128 0.6617 0.031 Uiso 1 1 calc R U
H26C H 0.9503 -0.0049 0.6190 0.031 Uiso 1 1 calc R U
C27 C 0.86461(7) 0.19026(7) 0.41875(5) 0.01398(15) Uani 1 1 d . .

loop_
_atom_site_aniso_label
_atom_site_aniso_U_11
_atom_site_aniso_U_22
_atom_site_aniso_U_33
_atom_site_aniso_U_23
_atom_site_aniso_U_13
_atom_site_aniso_U_12
O1 0.0182(3) 0.0434(5) 0.0179(3) -0.0067(3) 0.0052(2) 0.0054(3)
O2 0.0112(3) 0.0368(4) 0.0295(4) -0.0063(3) -0.0022(3) 0.0068(3)
O3 0.0165(3) 0.0287(4) 0.0162(3) -0.0071(3) 0.0008(2) 0.0023(3)
O4 0.0178(3) 0.0189(3) 0.0210(3) 0.0049(2) 0.0035(2) 0.0021(2)
O5 0.0244(4) 0.0237(3) 0.0331(4) -0.0059(3) 0.0175(3) 0.0021(3)
O6 0.0258(3) 0.0164(3) 0.0282(4) 0.0019(3) 0.0129(3) -0.0024(3)
O7 0.0130(3) 0.0304(4) 0.0233(3) 0.0064(3) -0.0025(2) -0.0073(3)
O8 0.0149(3) 0.0289(3) 0.0162(3) 0.0055(2) 0.0019(2) -0.0043(3)
C1 0.0131(3) 0.0206(4) 0.0140(3) -0.0007(3) 0.0025(3) 0.0006(3)
C2 0.0115(3) 0.0166(4) 0.0144(3) -0.0001(3) 0.0024(3) 0.0004(3)
C3 0.0122(3) 0.0198(4) 0.0186(4) -0.0017(3) 0.0026(3) 0.0018(3)
C4 0.0111(3) 0.0201(4) 0.0215(4) 0.0006(3) 0.0000(3) 0.0025(3)
C5 0.0145(4) 0.0438(7) 0.0370(6) -0.0075(5) -0.0066(4) 0.0029(4)
C6 0.0138(4) 0.0196(4) 0.0179(4) -0.0003(3) -0.0010(3) 0.0003(3)
C7 0.0136(3) 0.0159(4) 0.0153(3) -0.0006(3) 0.0023(3) -0.0005(3)
C8 0.0233(4) 0.0216(4) 0.0145(4) -0.0023(3) -0.0003(3) -0.0022(3)
C9 0.0110(3) 0.0153(3) 0.0142(3) 0.0004(3) 0.0025(3) 0.0000(3)
C10 0.0119(3) 0.0159(3) 0.0127(3) -0.0011(3) 0.0017(3) 0.0001(3)
C11 0.0107(3) 0.0161(4) 0.0134(3) 0.0005(3) 0.0022(3) 0.0009(3)
C12 0.0137(4) 0.0166(4) 0.0179(4) -0.0011(3) 0.0040(3) 0.0016(3)
C13 0.0137(4) 0.0209(4) 0.0188(4) -0.0027(3) 0.0058(3) 0.0020(3)
C14 0.0302(5) 0.0235(5) 0.0398(6) -0.0066(4) 0.0160(5) 0.0055(4)
C15 0.0142(4) 0.0214(4) 0.0182(4) 0.0004(3) 0.0058(3) -0.0001(3)
C16 0.0134(3) 0.0167(4) 0.0159(3) 0.0017(3) 0.0024(3) 0.0000(3)
C17 0.0474(7) 0.0229(5) 0.0572(8) 0.0032(5) 0.0350(7) -0.0067(5)
C18 0.0113(3) 0.0157(3) 0.0123(3) 0.0005(3) 0.0016(3) 0.0012(3)
C19 0.0145(3) 0.0155(4) 0.0142(3) 0.0000(3) 0.0029(3) 0.0018(3)
C20 0.0141(3) 0.0142(3) 0.0136(3) -0.0018(3) 0.0022(3) 0.0003(3)
C21 0.0149(4) 0.0173(4) 0.0161(4) 0.0003(3) 0.0017(3) -0.0035(3)
C22 0.0128(3) 0.0179(4) 0.0174(4) -0.0013(3) 0.0004(3) -0.0041(3)
C23 0.0168(4) 0.0336(5) 0.0254(5) 0.0068(4) -0.0050(3) -0.0059(4)
C24 0.0138(3) 0.0188(4) 0.0146(3) 0.0000(3) -0.0005(3) -0.0031(3)
C25 0.0141(3) 0.0165(4) 0.0135(3) -0.0014(3) 0.0022(3) -0.0023(3)
C26 0.0205(4) 0.0261(4) 0.0156(4) 0.0051(3) 0.0023(3) -0.0011(3)
C27 0.0122(3) 0.0165(4) 0.0133(3) -0.0023(3) 0.0016(3) -0.0006(3)

loop_
_atom_type_symbol
_atom_type_description
_atom_type_scat_dispersion_real
_atom_type_scat_dispersion_imag
_atom_type_scat_source
C C 0.0033 0.0016 'International Tables Vol C Tables 4.2.6.8 and 6.1.1.4'
H H 0.0000 0.0000 'International Tables Vol C Tables 4.2.6.8 and 6.1.1.4'
O O 0.0106 0.0060 'International Tables Vol C Tables 4.2.6.8 and 6.1.1.4'

loop_
_geom_angle_atom_site_label_1
_geom_angle_atom_site_label_2
_geom_angle_atom_site_label_3
_geom_angle
C4 O2 C5 117.64(8)
C7 O3 C8 119.18(7)
C13 O5 C14 116.62(8)
C16 O6 C17 117.54(8)
C22 O7 C23 118.03(7)
C25 O8 C26 117.77(7)
O1 C1 C27 118.71(8)
O1 C1 C2 118.50(8)
C27 C1 C2 122.77(7)
C3 C2 C9 119.85(8)
C3 C2 C1 115.04(7)
C9 C2 C1 125.09(8)
C4 C3 C2 120.60(8)
O2 C4 C3 115.14(8)
O2 C4 C6 124.20(8)
C3 C4 C6 120.65(8)
C4 C6 C7 118.36(8)
O3 C7 C6 123.68(8)
O3 C7 C9 114.34(7)
C6 C7 C9 121.91(8)
C2 C9 C7 118.54(8)
C2 C9 C10 126.88(7)
C7 C9 C10 114.39(7)
O4 C10 C11 121.49(8)
O4 C10 C9 119.58(8)
C11 C10 C9 118.39(7)
C18 C11 C12 122.36(8)
C18 C11 C10 121.61(7)
C12 C11 C10 116.03(7)
C13 C12 C11 118.58(8)
O5 C13 C12 124.63(9)
O5 C13 C15 114.56(8)
C12 C13 C15 120.81(8)
C16 C15 C13 119.51(8)
O6 C16 C15 123.12(8)
O6 C16 C18 115.60(8)
C15 C16 C18 121.28(8)
C11 C18 C16 117.37(8)
C11 C18 C19 121.52(7)
C16 C18 C19 120.30(8)
C18 C19 C20 107.39(7)
C21 C20 C27 119.92(8)
C21 C20 C19 115.99(7)
C27 C20 C19 124.03(7)
C22 C21 C20 120.64(8)
O7 C22 C21 115.37(8)
O7 C22 C24 123.71(8)
C21 C22 C24 120.92(8)
C25 C24 C22 118.48(8)
O8 C25 C24 122.41(8)
O8 C25 C27 115.93(7)
C24 C25 C27 121.63(8)
C20 C27 C25 118.40(8)
C20 C27 C1 122.87(8)
C25 C27 C1 118.13(7)

loop_
_geom_bond_atom_site_label_1
_geom_bond_atom_site_label_2
_geom_bond_distance
O1 C1 1.2218(11)
O2 C4 1.3664(11)
O2 C5 1.4282(13)
O3 C7 1.3630(10)
O3 C8 1.4294(11)
O4 C10 1.2158(11)
O5 C13 1.3669(11)
O5 C14 1.4293(14)
O6 C16 1.3690(11)
O6 C17 1.4214(13)
O7 C22 1.3616(11)
O7 C23 1.4341(12)
O8 C25 1.3616(10)
O8 C26 1.4378(11)
C1 C27 1.4962(12)
C1 C2 1.5088(12)
C2 C3 1.3958(12)
C2 C9 1.4007(11)
C3 C4 1.3908(13)
C4 C6 1.3950(13)
C6 C7 1.3951(12)
C7 C9 1.4057(12)
C9 C10 1.5128(12)
C10 C11 1.4975(11)
C11 C18 1.3958(12)
C11 C12 1.4002(11)
C12 C13 1.3865(12)
C13 C15 1.3991(13)
C15 C16 1.3897(12)
C16 C18 1.4094(11)
C18 C19 1.5159(11)
C19 C20 1.5223(12)
C20 C21 1.3950(12)
C20 C27 1.4053(12)
C21 C22 1.3920(12)
C22 C24 1.3979(12)
C24 C25 1.3932(12)
C25 C27 1.4218(12)
